data_7702229
loop_
_publ_author_name
'Zain Aldin, Mohammed'
'Maho, Anthony'
'Zaragoza, Guillermo'
'Demonceau, Albert'
'Delaude, Lionel'

_publ_section_title
;
 Synthesis, characterization, and catalytic evaluation of
 ruthenium-diphosphine complexes bearing xanthate ligands.
;
_journal_issue 39
_journal_name_full 'Dalton transactions (Cambridge, England : 2003)'
_journal_page_first 13926
_journal_page_last 13938
_journal_paper_doi 10.1039/c8dt02838a
_journal_volume 47
_journal_year 2018
_chemical_formula_moiety 'C40 H38 Fe O2 P2 Ru S4'
_chemical_formula_sum 'C40 H38 Fe O2 P2 Ru S4'
_chemical_formula_weight 897.8
_space_group_crystal_system monoclinic
_space_group_IT_number 14
_space_group_name_Hall '-P 2yn'
_space_group_name_H-M_alt 'P 1 21/n 1'
_atom_sites_solution_hydrogens geom
_atom_sites_solution_primary 'direct - structure invariant direct methods'
_atom_sites_solution_secondary 'direct - structure invariant direct methods'
_audit_block_doi 10.5517/ccdc.csd.cc20847p
_audit_conform_dict_location ftp://ftp.iucr.org/pub/cif_core.dic
_audit_conform_dict_name cif_core.dic
_audit_conform_dict_version 2.4.3
_audit_creation_date 2018-04-06T16:41:52-00:00
_audit_creation_method 'WinGX routine CIF_UPDATE'
_audit_update_record
;
2018-07-10 deposited with the CCDC.
2018-09-05 downloaded from the CCDC.
;
_cell_angle_alpha 90
_cell_angle_beta 115.313(2)
_cell_angle_gamma 90
_cell_formula_units_Z 4
_cell_length_a 19.1300(9)
_cell_length_b 9.7269(3)
_cell_length_c 22.0104(10)
_cell_measurement_reflns_used 1972
_cell_measurement_temperature 100(2)
_cell_measurement_theta_max 25.71
_cell_measurement_theta_min 2.33
_cell_measurement_wavelength 0.71073
_cell_volume 3702.4(3)
_computing_cell_refinement 'APPEX2 (BRUKER AXS, 2005)'
_computing_data_collection 'APPEX2 (BRUKER AXS, 2005)'
_computing_data_reduction 'APPEX2 (BRUKER AXS, 2005)'
_computing_molecular_graphics 'Ortep for Windows (Farrugia, 2012)'
_computing_publication_material 'WinGX publication routines (Farrugia, 2012)'
_computing_structure_refinement 'SHELXL-2018/3 (Sheldrick, 2018)'
_computing_structure_solution 'SIR-2004 (Burla et al., 2005)'
_diffrn_ambient_temperature 100(2)
_diffrn_measured_fraction_theta_full 1
_diffrn_measured_fraction_theta_max 1
_diffrn_measurement_device 'four-circle diffractometer'
_diffrn_measurement_device_type 'BRUKER APPEX-II CCD'
_diffrn_measurement_method 'omega and phi scans'
_diffrn_radiation_monochromator graphite
_diffrn_radiation_probe x-ray
_diffrn_radiation_source 'fine-focus sealed tube'
_diffrn_radiation_type MoK\a
_diffrn_radiation_wavelength 0.7107
_diffrn_reflns_av_R_equivalents 0.1081
_diffrn_reflns_av_unetI/netI 0.0781
_diffrn_reflns_Laue_measured_fraction_full 1
_diffrn_reflns_Laue_measured_fraction_max 1
_diffrn_reflns_limit_h_max 23
_diffrn_reflns_limit_h_min -23
_diffrn_reflns_limit_k_max 12
_diffrn_reflns_limit_k_min -12
_diffrn_reflns_limit_l_max 27
_diffrn_reflns_limit_l_min -27
_diffrn_reflns_number 56273
_diffrn_reflns_point_group_measured_fraction_full 1
_diffrn_reflns_point_group_measured_fraction_max 1
_diffrn_reflns_theta_full 25.242
_diffrn_reflns_theta_max 26.372
_diffrn_reflns_theta_min 1.185
_exptl_absorpt_coefficient_mu 1.148
_exptl_absorpt_correction_T_max 0.8620
_exptl_absorpt_correction_T_min 0.7635
_exptl_absorpt_correction_type multi-scan
_exptl_absorpt_process_details 'BRUKER SADABS'
_exptl_crystal_colour Yellow
_exptl_crystal_density_diffrn 1.611
_exptl_crystal_density_method 'not measured'
_exptl_crystal_description Plate
_exptl_crystal_F_000 1832
_exptl_crystal_size_max 0.28
_exptl_crystal_size_mid 0.16
_exptl_crystal_size_min 0.08
_refine_diff_density_max 0.528
_refine_diff_density_min -0.563
_refine_diff_density_rms 0.119
_refine_ls_extinction_method none
_refine_ls_goodness_of_fit_ref 1.017
_refine_ls_hydrogen_treatment constr
_refine_ls_matrix_type full
_refine_ls_number_constraints 0
_refine_ls_number_parameters 453
_refine_ls_number_reflns 7566
_refine_ls_number_restraints 0
_refine_ls_restrained_S_all 1.017
_refine_ls_R_factor_all 0.0652
_refine_ls_R_factor_gt 0.0409
_refine_ls_shift/su_max 0.002
_refine_ls_shift/su_mean 0
_refine_ls_structure_factor_coef Fsqd
_refine_ls_weighting_details 'w=1/[\s^2^(Fo^2^)+(0.0256P)^2^] where P=(Fo^2^+2Fc^2^)/3'
_refine_ls_weighting_scheme calc
_refine_ls_wR_factor_gt 0.0745
_refine_ls_wR_factor_ref 0.083
_reflns_Friedel_coverage 0
_reflns_number_gt 5587
_reflns_number_total 7566
_reflns_threshold_expression 'I > 2\s(I)'
_cod_data_source_file c8dt02838a2.cif
_cod_data_source_block shelx
_cod_original_sg_symbol_H-M 'P 21/n'
_cod_database_code 7702229
_shelx_estimated_absorpt_t_min 0.739
_shelx_estimated_absorpt_t_max 0.914

loop_
_space_group_symop_operation_xyz
'x, y, z'
'-x+1/2, y+1/2, -z+1/2'
'-x, -y, -z'
'x-1/2, -y-1/2, z-1/2'

loop_
_atom_site_label
_atom_site_type_symbol
_atom_site_fract_x
_atom_site_fract_y
_atom_site_fract_z
_atom_site_U_iso_or_equiv
_atom_site_adp_type
_atom_site_occupancy
_atom_site_site_symmetry_order
_atom_site_calc_flag
_atom_site_refinement_flags_posn
_atom_site_refinement_flags_adp
Ru1 Ru 0.11678(2) 0.05975(2) 0.34223(2) 0.01024(8) Uani 1 1 d . .
S1 S 0.10109(6) -0.16183(8) 0.38265(5) 0.0137(2) Uani 1 1 d . .
S2 S 0.21089(6) -0.09788(8) 0.33165(5) 0.0139(2) Uani 1 1 d . .
C1 C 0.1732(2) -0.2187(3) 0.36448(17) 0.0147(8) Uani 1 1 d . .
O1 O 0.19581(15) -0.3488(2) 0.37770(12) 0.0188(6) Uani 1 1 d . .
C2 C 0.2654(2) -0.3939(3) 0.37084(19) 0.0219(9) Uani 1 1 d . .
H2A H 0.286426 -0.477651 0.398197 0.026 Uiso 1 1 calc R U
H2B H 0.305372 -0.321199 0.388034 0.026 Uiso 1 1 calc R U
C3 C 0.2475(2) -0.4242(3) 0.29833(19) 0.0250(10) Uani 1 1 d . .
H3A H 0.205307 -0.491145 0.28026 0.037 Uiso 1 1 calc R U
H3B H 0.29362 -0.461869 0.295624 0.037 Uiso 1 1 calc R U
H3C H 0.232041 -0.339064 0.272075 0.037 Uiso 1 1 calc R U
S3 S 0.13329(6) 0.25092(8) 0.28286(5) 0.0150(2) Uani 1 1 d . .
S4 S 0.03691(6) 0.02156(8) 0.22087(4) 0.0151(2) Uani 1 1 d . .
C4 C 0.0713(2) 0.1765(3) 0.21120(18) 0.0157(8) Uani 1 1 d . .
O2 O 0.04806(15) 0.2315(2) 0.15012(12) 0.0198(6) Uani 1 1 d . .
C5 C 0.0740(2) 0.3718(3) 0.14702(18) 0.0194(9) Uani 1 1 d . .
H5A H 0.129975 0.372641 0.15848 0.023 Uiso 1 1 calc R U
H5B H 0.064748 0.431614 0.179263 0.023 Uiso 1 1 calc R U
C6 C 0.0286(2) 0.4223(4) 0.07663(19) 0.0273(10) Uani 1 1 d . .
H6A H 0.037462 0.361352 0.045178 0.041 Uiso 1 1 calc R U
H6B H 0.045184 0.515735 0.072439 0.041 Uiso 1 1 calc R U
H6C H -0.026607 0.422843 0.066248 0.041 Uiso 1 1 calc R U
C7 C 0.2620(2) -0.0203(3) 0.50097(17) 0.0121(8) Uani 1 1 d . .
P1 P 0.21575(6) 0.12422(8) 0.44364(5) 0.0120(2) Uani 1 1 d . .
C8 C 0.2286(2) -0.0810(3) 0.53933(17) 0.0153(8) Uani 1 1 d . .
H8 H 0.185244 -0.03894 0.542077 0.018 Uiso 1 1 calc R U
C9 C 0.2583(2) -0.2030(3) 0.57374(17) 0.0182(9) Uani 1 1 d . .
H9 H 0.234842 -0.243324 0.599794 0.022 Uiso 1 1 calc R U
C10 C 0.3213(2) -0.2665(3) 0.57055(18) 0.0207(10) Uani 1 1 d . .
H10 H 0.340522 -0.350828 0.593345 0.025 Uiso 1 1 calc R U
C11 C 0.3561(2) -0.2052(3) 0.53368(18) 0.0205(9) Uani 1 1 d . .
H11 H 0.399985 -0.24708 0.531796 0.025 Uiso 1 1 calc R U
C12 C 0.3270(2) -0.0823(3) 0.49920(18) 0.0162(9) Uani 1 1 d . .
H12 H 0.351625 -0.040715 0.474411 0.019 Uiso 1 1 calc R U
C13 C 0.2994(2) 0.2068(3) 0.43732(18) 0.0135(8) Uani 1 1 d . .
C14 C 0.3517(2) 0.2832(3) 0.49167(19) 0.0198(9) Uani 1 1 d . .
H14 H 0.345029 0.28766 0.532002 0.024 Uiso 1 1 calc R U
C15 C 0.4132(2) 0.3529(3) 0.4877(2) 0.0220(10) Uani 1 1 d . .
H15 H 0.44848 0.403095 0.525376 0.026 Uiso 1 1 calc R U
C16 C 0.4231(2) 0.3490(3) 0.4286(2) 0.0217(9) Uani 1 1 d . .
H16 H 0.464063 0.398536 0.425267 0.026 Uiso 1 1 calc R U
C17 C 0.3730(2) 0.2729(3) 0.37527(19) 0.0204(9) Uani 1 1 d . .
H17 H 0.379878 0.269019 0.335047 0.025 Uiso 1 1 calc R U
C18 C 0.3122(2) 0.2013(3) 0.37939(18) 0.0153(9) Uani 1 1 d . .
H18 H 0.278839 0.1477 0.342209 0.018 Uiso 1 1 calc R U
C19 C 0.2018(2) 0.2553(3) 0.49620(17) 0.0128(8) Uani 1 1 d . .
C20 C 0.2147(2) 0.2594(3) 0.56508(18) 0.0165(9) Uani 1 1 d . .
H20 H 0.23373 0.185586 0.596112 0.02 Uiso 1 1 calc R U
C21 C 0.1945(2) 0.3920(3) 0.57968(19) 0.0219(9) Uani 1 1 d . .
H21 H 0.197579 0.422226 0.621785 0.026 Uiso 1 1 calc R U
C22 C 0.1687(2) 0.4714(3) 0.51933(19) 0.0207(9) Uani 1 1 d . .
H22 H 0.151343 0.564025 0.514229 0.025 Uiso 1 1 calc R U
C23 C 0.1736(2) 0.3888(3) 0.46883(18) 0.0144(8) Uani 1 1 d . .
H23 H 0.160371 0.416796 0.423893 0.017 Uiso 1 1 calc R U
C24 C 0.0119(2) 0.2063(3) 0.42632(17) 0.0115(8) Uani 1 1 d . .
C25 C 0.0448(2) 0.1159(3) 0.48288(17) 0.0139(8) Uani 1 1 d . .
H25 H 0.066805 0.028415 0.482756 0.017 Uiso 1 1 calc R U
C26 C 0.0393(2) 0.1769(3) 0.53877(18) 0.0175(9) Uani 1 1 d . .
H26 H 0.056947 0.138419 0.582499 0.021 Uiso 1 1 calc R U
C27 C 0.0026(2) 0.3058(3) 0.51789(18) 0.0159(9) Uani 1 1 d . .
H27 H -0.008648 0.369078 0.545351 0.019 Uiso 1 1 calc R U
C28 C -0.0144(2) 0.3248(3) 0.44910(18) 0.0150(9) Uani 1 1 d . .
H28 H -0.039127 0.402839 0.422662 0.018 Uiso 1 1 calc R U
P2 P 0.00879(6) 0.15772(8) 0.34586(5) 0.0112(2) Uani 1 1 d . .
C29 C -0.0290(2) 0.3097(3) 0.29302(17) 0.0111(8) Uani 1 1 d . .
C30 C 0.0011(2) 0.4411(3) 0.31631(18) 0.0159(8) Uani 1 1 d . .
H30 H 0.035327 0.453769 0.362313 0.019 Uiso 1 1 calc R U
C31 C -0.0187(2) 0.5525(3) 0.27286(19) 0.0218(9) Uani 1 1 d . .
H31 H 0.001881 0.640879 0.289268 0.026 Uiso 1 1 calc R U
C32 C -0.0681(2) 0.5357(3) 0.20619(19) 0.0212(9) Uani 1 1 d . .
H32 H -0.080839 0.611998 0.176444 0.025 Uiso 1 1 calc R U
C33 C -0.0993(2) 0.4074(3) 0.18229(18) 0.0189(9) Uani 1 1 d . .
H33 H -0.133594 0.39599 0.136213 0.023 Uiso 1 1 calc R U
C34 C -0.0804(2) 0.2956(3) 0.22557(17) 0.0132(8) Uani 1 1 d . .
H34 H -0.102864 0.208371 0.209026 0.016 Uiso 1 1 calc R U
C35 C -0.0797(2) 0.0516(3) 0.31532(17) 0.0115(8) Uani 1 1 d . .
C36 C -0.1440(2) 0.0986(3) 0.32423(17) 0.0149(8) Uani 1 1 d . .
H36 H -0.141433 0.184904 0.345325 0.018 Uiso 1 1 calc R U
C37 C -0.2110(2) 0.0215(3) 0.30281(17) 0.0157(8) Uani 1 1 d . .
H37 H -0.253881 0.055232 0.309451 0.019 Uiso 1 1 calc R U
C38 C -0.2163(2) -0.1046(3) 0.27171(18) 0.0181(9) Uani 1 1 d . .
H38 H -0.262499 -0.157167 0.256636 0.022 Uiso 1 1 calc R U
C39 C -0.1531(2) -0.1526(3) 0.26302(17) 0.0166(9) Uani 1 1 d . .
H39 H -0.155854 -0.239369 0.242333 0.02 Uiso 1 1 calc R U
C40 C -0.0860(2) -0.0760(3) 0.28399(16) 0.0121(8) Uani 1 1 d . .
H40 H -0.043538 -0.11046 0.27706 0.014 Uiso 1 1 calc R U
Fe1 Fe 0.10229(3) 0.29525(4) 0.50357(3) 0.01274(13) Uani 1 1 d . .

loop_
_atom_site_aniso_label
_atom_site_aniso_U_11
_atom_site_aniso_U_22
_atom_site_aniso_U_33
_atom_site_aniso_U_23
_atom_site_aniso_U_13
_atom_site_aniso_U_12
Ru1 0.00908(17) 0.01124(14) 0.01065(16) -0.00034(12) 0.00447(13) -0.00025(12)
S1 0.0131(6) 0.0140(4) 0.0164(5) -0.0009(4) 0.0085(4) -0.0010(4)
S2 0.0133(5) 0.0143(4) 0.0168(5) 0.0007(4) 0.0090(4) 0.0007(4)
C1 0.015(2) 0.0128(16) 0.016(2) -0.0027(15) 0.0061(18) -0.0002(15)
O1 0.0223(17) 0.0132(12) 0.0276(16) 0.0042(11) 0.0170(14) 0.0079(11)
C2 0.024(3) 0.0196(18) 0.027(2) 0.0044(17) 0.016(2) 0.0086(17)
C3 0.031(3) 0.0186(19) 0.031(2) -0.0003(17) 0.018(2) 0.0023(18)
S3 0.0140(6) 0.0159(4) 0.0138(5) 0.0008(4) 0.0048(4) -0.0022(4)
S4 0.0143(6) 0.0181(4) 0.0118(5) -0.0017(4) 0.0047(4) -0.0021(4)
C4 0.009(2) 0.0207(18) 0.019(2) 0.0017(16) 0.0076(18) 0.0001(16)
O2 0.0206(17) 0.0244(13) 0.0123(14) 0.0057(11) 0.0050(13) -0.0015(12)
C5 0.017(2) 0.0211(18) 0.017(2) 0.0029(16) 0.0047(19) -0.0054(17)
C6 0.024(3) 0.034(2) 0.022(2) 0.0113(18) 0.008(2) -0.0025(19)
C7 0.011(2) 0.0097(15) 0.013(2) -0.0020(14) 0.0027(17) 0.0000(15)
P1 0.0106(6) 0.0126(4) 0.0128(5) 0.0002(4) 0.0051(4) 0.0000(4)
C8 0.012(2) 0.0154(17) 0.017(2) -0.0015(15) 0.0054(18) 0.0009(15)
C9 0.024(3) 0.0158(17) 0.011(2) 0.0000(15) 0.0036(19) -0.0078(17)
C10 0.025(3) 0.0131(17) 0.013(2) 0.0011(15) -0.0018(19) 0.0041(17)
C11 0.019(2) 0.0219(19) 0.017(2) -0.0015(16) 0.0038(19) 0.0046(17)
C12 0.012(2) 0.0172(17) 0.018(2) 0.0004(15) 0.0055(18) 0.0019(16)
C13 0.010(2) 0.0107(16) 0.018(2) 0.0030(15) 0.0046(18) 0.0017(15)
C14 0.014(2) 0.0206(18) 0.021(2) 0.0027(16) 0.0036(19) 0.0005(17)
C15 0.010(2) 0.0211(19) 0.026(2) -0.0010(17) -0.0011(19) -0.0032(16)
C16 0.013(2) 0.0194(18) 0.032(3) 0.0063(18) 0.009(2) -0.0017(17)
C17 0.017(2) 0.0213(18) 0.025(2) 0.0053(17) 0.011(2) 0.0003(17)
C18 0.014(2) 0.0137(17) 0.016(2) 0.0009(15) 0.0046(18) -0.0012(16)
C19 0.008(2) 0.0145(16) 0.016(2) -0.0015(15) 0.0058(17) -0.0031(15)
C20 0.013(2) 0.0213(18) 0.012(2) -0.0016(16) 0.0033(18) -0.0005(16)
C21 0.017(2) 0.028(2) 0.021(2) -0.0124(17) 0.008(2) -0.0051(18)
C22 0.012(2) 0.0163(17) 0.033(2) -0.0049(17) 0.009(2) -0.0012(16)
C23 0.010(2) 0.0164(16) 0.016(2) -0.0002(15) 0.0046(18) -0.0018(15)
C24 0.009(2) 0.0127(16) 0.0123(19) -0.0009(14) 0.0040(17) -0.0025(15)
C25 0.019(2) 0.0077(15) 0.017(2) -0.0007(14) 0.0090(18) -0.0028(15)
C26 0.017(2) 0.0195(18) 0.015(2) -0.0050(16) 0.0071(19) -0.0074(16)
C27 0.014(2) 0.0167(17) 0.020(2) -0.0051(16) 0.0110(19) -0.0054(16)
C28 0.011(2) 0.0134(17) 0.019(2) -0.0011(15) 0.0043(18) 0.0012(15)
P2 0.0093(6) 0.0120(4) 0.0117(5) -0.0004(4) 0.0038(4) -0.0002(4)
C29 0.008(2) 0.0118(16) 0.016(2) 0.0021(14) 0.0070(17) 0.0017(14)
C30 0.013(2) 0.0174(17) 0.013(2) 0.0006(16) 0.0011(17) 0.0000(16)
C31 0.020(2) 0.0157(18) 0.026(2) -0.0011(17) 0.006(2) 0.0016(17)
C32 0.017(2) 0.0201(18) 0.025(2) 0.0095(17) 0.007(2) 0.0052(17)
C33 0.011(2) 0.030(2) 0.011(2) 0.0024(16) 0.0003(17) 0.0060(17)
C34 0.012(2) 0.0148(16) 0.015(2) 0.0010(15) 0.0076(18) -0.0001(15)
C35 0.010(2) 0.0110(16) 0.0094(18) 0.0032(14) 0.0008(16) -0.0013(15)
C36 0.014(2) 0.0138(16) 0.014(2) -0.0007(15) 0.0033(18) 0.0010(16)
C37 0.011(2) 0.0234(18) 0.012(2) 0.0006(16) 0.0049(18) 0.0023(16)
C38 0.013(2) 0.0217(18) 0.016(2) -0.0027(16) 0.0027(18) -0.0053(17)
C39 0.017(2) 0.0163(17) 0.015(2) -0.0041(15) 0.0057(19) -0.0035(16)
C40 0.008(2) 0.0185(17) 0.0089(19) 0.0000(15) 0.0032(16) -0.0006(15)
Fe1 0.0115(3) 0.0127(2) 0.0132(3) -0.0021(2) 0.0045(2) -0.0008(2)

loop_
_atom_type_symbol
_atom_type_description
_atom_type_scat_dispersion_real
_atom_type_scat_dispersion_imag
_atom_type_scat_source
C C 0.0033 0.0016 'International Tables Vol C Tables 4.2.6.8 and 6.1.1.4'
H H 0 0 'International Tables Vol C Tables 4.2.6.8 and 6.1.1.4'
O O 0.0106 0.006 'International Tables Vol C Tables 4.2.6.8 and 6.1.1.4'
P P 0.1023 0.0942 'International Tables Vol C Tables 4.2.6.8 and 6.1.1.4'
S S 0.1246 0.1234 'International Tables Vol C Tables 4.2.6.8 and 6.1.1.4'
Fe Fe 0.3463 0.8444 'International Tables Vol C Tables 4.2.6.8 and 6.1.1.4'
Ru Ru -1.2594 0.8363 'International Tables Vol C Tables 4.2.6.8 and 6.1.1.4'

loop_
_geom_angle_atom_site_label_1
_geom_angle_atom_site_label_2
_geom_angle_atom_site_label_3
_geom_angle
P2 Ru1 P1 103.32(3)
P2 Ru1 S3 91.57(3)
P1 Ru1 S3 94.15(3)
P2 Ru1 S1 95.88(3)
P1 Ru1 S1 93.80(3)
S3 Ru1 S1 167.57(3)
P2 Ru1 S2 165.19(3)
P1 Ru1 S2 85.98(3)
S3 Ru1 S2 99.32(3)
S1 Ru1 S2 71.73(3)
P2 Ru1 S4 87.17(3)
P1 Ru1 S4 162.94(4)
S3 Ru1 S4 71.87(3)
S1 Ru1 S4 98.52(3)
S2 Ru1 S4 86.73(3)
C1 S1 Ru1 87.83(11)
C1 S2 Ru1 85.99(12)
O1 C1 S1 118.9(3)
O1 C1 S2 126.7(3)
S1 C1 S2 114.45(18)
C1 O1 C2 119.0(3)
O1 C2 C3 111.1(3)
O1 C2 H2A 109.4
C3 C2 H2A 109.4
O1 C2 H2B 109.4
C3 C2 H2B 109.4
H2A C2 H2B 108
C2 C3 H3A 109.5
C2 C3 H3B 109.5
H3A C3 H3B 109.5
C2 C3 H3C 109.5
H3A C3 H3C 109.5
H3B C3 H3C 109.5
C4 S3 Ru1 88.43(12)
C4 S4 Ru1 84.74(13)
O2 C4 S3 124.8(2)
O2 C4 S4 120.2(3)
S3 C4 S4 114.9(2)
C4 O2 C5 116.6(3)
O2 C5 C6 107.2(3)
O2 C5 H5A 110.3
C6 C5 H5A 110.3
O2 C5 H5B 110.3
C6 C5 H5B 110.3
H5A C5 H5B 108.5
C5 C6 H6A 109.5
C5 C6 H6B 109.5
H6A C6 H6B 109.5
C5 C6 H6C 109.5
H6A C6 H6C 109.5
H6B C6 H6C 109.5
C8 C7 C12 118.6(3)
C8 C7 P1 122.0(3)
C12 C7 P1 118.9(3)
C19 P1 C7 104.93(15)
C19 P1 C13 96.36(16)
C7 P1 C13 101.83(16)
C19 P1 Ru1 121.50(12)
C7 P1 Ru1 114.18(11)
C13 P1 Ru1 115.04(12)
C7 C8 C9 120.5(3)
C7 C8 H8 119.8
C9 C8 H8 119.8
C10 C9 C8 120.9(4)
C10 C9 H9 119.5
C8 C9 H9 119.5
C9 C10 C11 119.1(3)
C9 C10 H10 120.5
C11 C10 H10 120.5
C10 C11 C12 120.5(4)
C10 C11 H11 119.8
C12 C11 H11 119.8
C11 C12 C7 120.4(4)
C11 C12 H12 119.8
C7 C12 H12 119.8
C18 C13 C14 117.4(3)
C18 C13 P1 123.1(3)
C14 C13 P1 119.4(3)
C15 C14 C13 121.2(4)
C15 C14 H14 119.4
C13 C14 H14 119.4
C16 C15 C14 120.0(4)
C16 C15 H15 120
C14 C15 H15 120
C17 C16 C15 119.4(4)
C17 C16 H16 120.3
C15 C16 H16 120.3
C16 C17 C18 120.8(4)
C16 C17 H17 119.6
C18 C17 H17 119.6
C17 C18 C13 121.2(3)
C17 C18 H18 119.4
C13 C18 H18 119.4
C20 C19 C23 106.4(3)
C20 C19 P1 133.6(3)
C23 C19 P1 119.9(3)
C20 C19 Fe1 69.5(2)
C23 C19 Fe1 70.2(2)
P1 C19 Fe1 125.98(18)
C21 C20 C19 109.0(3)
C21 C20 Fe1 71.4(2)
C19 C20 Fe1 69.1(2)
C21 C20 H20 125.5
C19 C20 H20 125.5
Fe1 C20 H20 125.6
C20 C21 C22 107.4(3)
C20 C21 Fe1 67.9(2)
C22 C21 Fe1 70.0(2)
C20 C21 H21 126.3
C22 C21 H21 126.3
Fe1 C21 H21 127.3
C23 C22 C21 108.2(3)
C23 C22 Fe1 68.80(19)
C21 C22 Fe1 69.6(2)
C23 C22 H22 125.9
C21 C22 H22 125.9
Fe1 C22 H22 127.2
C22 C23 C19 109.0(3)
C22 C23 Fe1 71.2(2)
C19 C23 Fe1 68.3(2)
C22 C23 H23 125.5
C19 C23 H23 125.5
Fe1 C23 H23 126.5
C25 C24 C28 106.2(3)
C25 C24 P2 120.6(2)
C28 C24 P2 133.2(3)
C25 C24 Fe1 68.49(19)
C28 C24 Fe1 70.41(19)
P2 C24 Fe1 126.28(19)
C26 C25 C24 109.3(3)
C26 C25 Fe1 71.00(19)
C24 C25 Fe1 69.97(18)
C26 C25 H25 125.3
C24 C25 H25 125.3
Fe1 C25 H25 125.3
C25 C26 C27 107.5(3)
C25 C26 Fe1 68.3(2)
C27 C26 Fe1 70.6(2)
C25 C26 H26 126.2
C27 C26 H26 126.2
Fe1 C26 H26 126.4
C26 C27 C28 108.6(3)
C26 C27 Fe1 69.1(2)
C28 C27 Fe1 69.5(2)
C26 C27 H27 125.7
C28 C27 H27 125.7
Fe1 C27 H27 127.3
C27 C28 C24 108.3(3)
C27 C28 Fe1 70.2(2)
C24 C28 Fe1 68.5(2)
C27 C28 H28 125.8
C24 C28 H28 125.8
Fe1 C28 H28 127
C24 P2 C29 104.48(15)
C24 P2 C35 98.26(16)
C29 P2 C35 99.74(15)
C24 P2 Ru1 119.11(12)
C29 P2 Ru1 115.35(12)
C35 P2 Ru1 116.86(11)
C34 C29 C30 118.1(3)
C34 C29 P2 120.3(2)
C30 C29 P2 121.0(3)
C31 C30 C29 120.7(3)
C31 C30 H30 119.6
C29 C30 H30 119.6
C32 C31 C30 120.3(3)
C32 C31 H31 119.9
C30 C31 H31 119.9
C31 C32 C33 120.0(3)
C31 C32 H32 120
C33 C32 H32 120
C32 C33 C34 120.1(3)
C32 C33 H33 119.9
C34 C33 H33 119.9
C33 C34 C29 120.8(3)
C33 C34 H34 119.6
C29 C34 H34 119.6
C40 C35 C36 117.6(3)
C40 C35 P2 123.2(3)
C36 C35 P2 119.3(2)
C37 C36 C35 121.1(3)
C37 C36 H36 119.5
C35 C36 H36 119.5
C36 C37 C38 120.5(4)
C36 C37 H37 119.7
C38 C37 H37 119.7
C39 C38 C37 118.9(3)
C39 C38 H38 120.5
C37 C38 H38 120.5
C40 C39 C38 120.9(3)
C40 C39 H39 119.5
C38 C39 H39 119.5
C39 C40 C35 121.0(3)
C39 C40 H40 119.5
C35 C40 H40 119.5
C25 Fe1 C19 105.00(14)
C25 Fe1 C20 108.96(14)
C19 Fe1 C20 41.43(13)
C25 Fe1 C24 41.54(13)
C19 Fe1 C24 110.23(14)
C20 Fe1 C24 140.27(13)
C25 Fe1 C23 133.75(14)
C19 Fe1 C23 41.46(12)
C20 Fe1 C23 68.76(14)
C24 Fe1 C23 110.04(14)
C25 Fe1 C26 40.70(13)
C19 Fe1 C26 130.70(14)
C20 Fe1 C26 106.27(15)
C24 Fe1 C26 69.40(14)
C23 Fe1 C26 171.96(13)
C25 Fe1 C28 68.64(14)
C19 Fe1 C28 143.93(14)
C20 Fe1 C28 174.08(15)
C24 Fe1 C28 41.06(12)
C23 Fe1 C28 116.93(14)
C26 Fe1 C28 68.27(14)
C25 Fe1 C27 68.00(14)
C19 Fe1 C27 170.96(13)
C20 Fe1 C27 133.94(15)
C24 Fe1 C27 68.73(14)
C23 Fe1 C27 147.58(13)
C26 Fe1 C27 40.26(13)
C28 Fe1 C27 40.29(13)
C25 Fe1 C21 140.71(14)
C19 Fe1 C21 69.21(14)
C20 Fe1 C21 40.65(13)
C24 Fe1 C21 177.68(14)
C23 Fe1 C21 67.99(15)
C26 Fe1 C21 112.74(15)
C28 Fe1 C21 138.36(14)
C27 Fe1 C21 112.19(15)
C25 Fe1 C22 173.49(15)
C19 Fe1 C22 68.92(13)
C20 Fe1 C22 68.27(14)
C24 Fe1 C22 137.28(14)
C23 Fe1 C22 39.98(13)
C26 Fe1 C22 145.21(14)
C28 Fe1 C22 114.70(14)
C27 Fe1 C22 118.29(14)
C21 Fe1 C22 40.40(14)

loop_
_geom_bond_atom_site_label_1
_geom_bond_atom_site_label_2
_geom_bond_distance
Ru1 P2 2.3072(10)
Ru1 P1 2.3121(10)
Ru1 S3 2.3703(9)
Ru1 S1 2.3990(8)
Ru1 S2 2.4505(9)
Ru1 S4 2.4735(9)
S1 C1 1.686(4)
S2 C1 1.693(3)
C1 O1 1.329(4)
O1 C2 1.470(4)
C2 C3 1.511(5)
C2 H2A 0.99
C2 H2B 0.99
C3 H3A 0.98
C3 H3B 0.98
C3 H3C 0.98
S3 C4 1.679(4)
S4 C4 1.694(3)
C4 O2 1.334(4)
O2 C5 1.464(4)
C5 C6 1.498(5)
C5 H5A 0.99
C5 H5B 0.99
C6 H6A 0.98
C6 H6B 0.98
C6 H6C 0.98
C7 C8 1.390(5)
C7 C12 1.398(5)
C7 P1 1.843(3)
P1 C19 1.816(3)
P1 C13 1.849(4)
C8 C9 1.392(4)
C8 H8 0.95
C9 C10 1.384(5)
C9 H9 0.95
C10 C11 1.384(5)
C10 H10 0.95
C11 C12 1.398(4)
C11 H11 0.95
C12 H12 0.95
C13 C18 1.398(5)
C13 C14 1.400(5)
C14 C15 1.393(5)
C14 H14 0.95
C15 C16 1.392(5)
C15 H15 0.95
C16 C17 1.372(5)
C16 H16 0.95
C17 C18 1.391(5)
C17 H17 0.95
C18 H18 0.95
C19 C20 1.429(5)
C19 C23 1.436(4)
C19 Fe1 2.016(4)
C20 C21 1.422(5)
C20 Fe1 2.022(4)
C20 H20 0.95
C21 C22 1.430(5)
C21 Fe1 2.068(4)
C21 H21 0.95
C22 C23 1.407(5)
C22 Fe1 2.073(3)
C22 H22 0.95
C23 Fe1 2.041(4)
C23 H23 0.95
C24 C25 1.432(4)
C24 C28 1.432(4)
C24 P2 1.809(3)
C24 Fe1 2.028(3)
C25 C26 1.410(5)
C25 Fe1 2.009(3)
C25 H25 0.95
C26 C27 1.414(4)
C26 Fe1 2.044(4)
C26 H26 0.95
C27 C28 1.418(5)
C27 Fe1 2.063(4)
C27 H27 0.95
C28 Fe1 2.053(4)
C28 H28 0.95
P2 C29 1.828(3)
P2 C35 1.847(3)
C29 C34 1.394(5)
C29 C30 1.405(4)
C30 C31 1.387(4)
C30 H30 0.95
C31 C32 1.374(5)
C31 H31 0.95
C32 C33 1.386(5)
C32 H32 0.95
C33 C34 1.388(4)
C33 H33 0.95
C34 H34 0.95
C35 C40 1.400(4)
C35 C36 1.402(5)
C36 C37 1.383(5)
C36 H36 0.95
C37 C38 1.388(4)
C37 H37 0.95
C38 C39 1.383(5)
C38 H38 0.95
C39 C40 1.381(5)
C39 H39 0.95
C40 H40 0.95

loop_
_geom_hbond_atom_site_label_D
_geom_hbond_atom_site_label_H
_geom_hbond_atom_site_label_A
_geom_hbond_distance_DH
_geom_hbond_distance_HA
_geom_hbond_distance_DA
_geom_hbond_angle_DHA
_geom_hbond_site_symmetry_A
_geom_hbond_publ_flag
C3 H3A S3 0.98 2.87 3.774(4) 153 1_545 yes
C3 H3C S2 0.98 2.8 3.397(3) 120 . yes
C18 H18 S2 0.95 2.68 3.404(3) 133.3 . yes
C18 H18 S3 0.95 2.71 3.201(4) 112.7 . yes
C40 H40 S1 0.95 2.79 3.403(4) 122.7 . yes
C40 H40 S4 0.95 2.68 3.340(4) 127.2 . yes

loop_
_geom_torsion_atom_site_label_1
_geom_torsion_atom_site_label_2
_geom_torsion_atom_site_label_3
_geom_torsion_atom_site_label_4
_geom_torsion
Ru1 S1 C1 O1 178.9(3)
Ru1 S1 C1 S2 0.07(18)
Ru1 S2 C1 O1 -178.8(3)
Ru1 S2 C1 S1 -0.07(18)
S1 C1 O1 C2 -171.6(3)
S2 C1 O1 C2 7.1(5)
C1 O1 C2 C3 -81.1(4)
Ru1 S3 C4 O2 178.1(3)
Ru1 S3 C4 S4 -1.01(19)
Ru1 S4 C4 O2 -178.2(3)
Ru1 S4 C4 S3 0.97(19)
S3 C4 O2 C5 -5.5(5)
S4 C4 O2 C5 173.6(3)
C4 O2 C5 C6 -168.4(3)
C8 C7 P1 C19 56.2(3)
C12 C7 P1 C19 -132.5(3)
C8 C7 P1 C13 156.2(3)
C12 C7 P1 C13 -32.5(3)
C8 C7 P1 Ru1 -79.2(3)
C12 C7 P1 Ru1 92.1(3)
C12 C7 C8 C9 -1.7(5)
P1 C7 C8 C9 169.7(3)
C7 C8 C9 C10 0.0(5)
C8 C9 C10 C11 1.4(5)
C9 C10 C11 C12 -1.1(5)
C10 C11 C12 C7 -0.6(5)
C8 C7 C12 C11 2.0(5)
P1 C7 C12 C11 -169.6(3)
C19 P1 C13 C18 -144.5(3)
C7 P1 C13 C18 108.7(3)
Ru1 P1 C13 C18 -15.3(3)
C19 P1 C13 C14 33.0(3)
C7 P1 C13 C14 -73.7(3)
Ru1 P1 C13 C14 162.3(2)
C18 C13 C14 C15 1.1(5)
P1 C13 C14 C15 -176.7(3)
C13 C14 C15 C16 0.9(5)
C14 C15 C16 C17 -1.8(5)
C15 C16 C17 C18 0.8(5)
C16 C17 C18 C13 1.3(5)
C14 C13 C18 C17 -2.1(5)
P1 C13 C18 C17 175.5(3)
C7 P1 C19 C20 -4.5(4)
C13 P1 C19 C20 -108.5(4)
Ru1 P1 C19 C20 126.9(3)
C7 P1 C19 C23 173.9(3)
C13 P1 C19 C23 69.8(3)
Ru1 P1 C19 C23 -54.8(3)
C7 P1 C19 Fe1 -99.9(2)
C13 P1 C19 Fe1 156.0(2)
Ru1 P1 C19 Fe1 31.5(3)
C23 C19 C20 C21 0.4(4)
P1 C19 C20 C21 178.8(3)
Fe1 C19 C20 C21 -60.5(3)
C23 C19 C20 Fe1 60.8(2)
P1 C19 C20 Fe1 -120.7(3)
C19 C20 C21 C22 0.0(4)
Fe1 C20 C21 C22 -59.0(3)
C19 C20 C21 Fe1 59.0(3)
C20 C21 C22 C23 -0.3(4)
Fe1 C21 C22 C23 -58.1(3)
C20 C21 C22 Fe1 57.8(3)
C21 C22 C23 C19 0.6(4)
Fe1 C22 C23 C19 -58.1(2)
C21 C22 C23 Fe1 58.6(3)
C20 C19 C23 C22 -0.6(4)
P1 C19 C23 C22 -179.3(3)
Fe1 C19 C23 C22 59.8(3)
C20 C19 C23 Fe1 -60.4(2)
P1 C19 C23 Fe1 120.9(3)
C28 C24 C25 C26 -0.3(4)
P2 C24 C25 C26 -179.3(3)
Fe1 C24 C25 C26 60.3(3)
C28 C24 C25 Fe1 -60.7(2)
P2 C24 C25 Fe1 120.4(3)
C24 C25 C26 C27 0.3(4)
Fe1 C25 C26 C27 60.0(3)
C24 C25 C26 Fe1 -59.7(2)
C25 C26 C27 C28 -0.1(4)
Fe1 C26 C27 C28 58.4(3)
C25 C26 C27 Fe1 -58.5(3)
C26 C27 C28 C24 -0.1(4)
Fe1 C27 C28 C24 58.1(2)
C26 C27 C28 Fe1 -58.2(3)
C25 C24 C28 C27 0.3(4)
P2 C24 C28 C27 179.0(3)
Fe1 C24 C28 C27 -59.1(3)
C25 C24 C28 Fe1 59.4(2)
P2 C24 C28 Fe1 -121.8(3)
C25 C24 P2 C29 -174.9(3)
C28 C24 P2 C29 6.5(4)
Fe1 C24 P2 C29 -90.3(2)
C25 C24 P2 C35 82.8(3)
C28 C24 P2 C35 -95.9(4)
Fe1 C24 P2 C35 167.36(19)
C25 C24 P2 Ru1 -44.3(3)
C28 C24 P2 Ru1 137.0(3)
Fe1 C24 P2 Ru1 40.2(2)
C24 P2 C29 C34 -141.6(3)
C35 P2 C29 C34 -40.4(3)
Ru1 P2 C29 C34 85.7(3)
C24 P2 C29 C30 47.5(3)
C35 P2 C29 C30 148.7(3)
Ru1 P2 C29 C30 -85.2(3)
C34 C29 C30 C31 -1.4(6)
P2 C29 C30 C31 169.7(3)
C29 C30 C31 C32 -0.1(6)
C30 C31 C32 C33 1.0(6)
C31 C32 C33 C34 -0.3(6)
C32 C33 C34 C29 -1.3(6)
C30 C29 C34 C33 2.1(5)
P2 C29 C34 C33 -169.0(3)
C24 P2 C35 C40 -135.9(3)
C29 P2 C35 C40 117.7(3)
Ru1 P2 C35 C40 -7.3(3)
C24 P2 C35 C36 43.3(3)
C29 P2 C35 C36 -63.1(3)
Ru1 P2 C35 C36 171.9(2)
C40 C35 C36 C37 0.0(5)
P2 C35 C36 C37 -179.2(3)
C35 C36 C37 C38 -0.2(5)
C36 C37 C38 C39 0.6(5)
C37 C38 C39 C40 -0.8(5)
C38 C39 C40 C35 0.7(5)
C36 C35 C40 C39 -0.3(5)
P2 C35 C40 C39 178.9(3)
